data_4346769
loop_
_publ_author_name
'Sengupta, Debabrata'
'Chowdhury, Nabanita Saha'
'Samanta, Subhas'
'Ghosh, Pradip'
'Seth, Saikat Kumar'
'Demeshko, Serhiy'
'Meyer, Franc'
'Goswami, Sreebrata'

_publ_section_title
;
 Regioselective ortho Amination of Coordinated 2-(Arylazo)pyridine.
 Isolation of Monoradical Palladium Complexes of a New Series of
 Azo-Aromatic Pincer Ligands.
;
_journal_issue 23
_journal_name_full 'Inorganic chemistry'
_journal_page_first 11465
_journal_page_last 11476
_journal_paper_doi 10.1021/acs.inorgchem.5b02110
_journal_volume 54
_journal_year 2015
_chemical_formula_moiety 'C15 H17 Cl2 N4 Pd'
_chemical_formula_sum 'C15 H17 Cl2 N4 Pd'
_chemical_formula_weight 430.63
_space_group_crystal_system monoclinic
_space_group_IT_number 14
_space_group_name_Hall '-P 2ybc'
_space_group_name_H-M_alt 'P 1 21/c 1'
_atom_sites_solution_hydrogens mixed
_audit_creation_method SHELXL-2013
_cell_angle_alpha 90
_cell_angle_beta 95.398(4)
_cell_angle_gamma 90
_cell_formula_units_Z 4
_cell_length_a 7.6921(17)
_cell_length_b 11.836(3)
_cell_length_c 18.457(4)
_cell_measurement_temperature 150(2)
_cell_volume 1672.9(7)
_computing_cell_refinement 'Bruker SMART'
_computing_data_collection 'Bruker SMART'
_computing_data_reduction 'Bruker SAINT'
_computing_molecular_graphics 'Bruker SHELXTL'
_computing_publication_material 'Bruker SHELXTL'
_computing_structure_refinement 'SHELXL-2013 (Sheldrick, 2013)'
_computing_structure_solution 'SHELXL-97 (Sheldrick, 1997)'
_diffrn_ambient_temperature 150(2)
_diffrn_measured_fraction_theta_full 0.998
_diffrn_measured_fraction_theta_max 0.968
_diffrn_measurement_device_type 'CCD area detector'
_diffrn_measurement_method 'phi SCANS'
_diffrn_radiation_type MoK\a
_diffrn_radiation_wavelength 0.71073
_diffrn_reflns_av_R_equivalents 0.0245
_diffrn_reflns_av_unetI/netI 0.0243
_diffrn_reflns_Laue_measured_fraction_full 0.998
_diffrn_reflns_Laue_measured_fraction_max 0.968
_diffrn_reflns_limit_h_max 9
_diffrn_reflns_limit_h_min -9
_diffrn_reflns_limit_k_max 15
_diffrn_reflns_limit_k_min -15
_diffrn_reflns_limit_l_max 23
_diffrn_reflns_limit_l_min -23
_diffrn_reflns_number 14342
_diffrn_reflns_point_group_measured_fraction_full 0.998
_diffrn_reflns_point_group_measured_fraction_max 0.968
_diffrn_reflns_theta_full 25.242
_diffrn_reflns_theta_max 27.494
_diffrn_reflns_theta_min 2.047
_diffrn_source 'fine-focus sealed tube'
_exptl_absorpt_coefficient_mu 1.429
_exptl_absorpt_correction_T_max 0.886
_exptl_absorpt_correction_T_min 0.810
_exptl_absorpt_correction_type empirical
_exptl_absorpt_process_details SADABS
_exptl_crystal_colour Blue
_exptl_crystal_density_diffrn 1.710
_exptl_crystal_description Square
_exptl_crystal_F_000 860
_exptl_crystal_size_max 0.160
_exptl_crystal_size_mid 0.120
_exptl_crystal_size_min 0.080
_refine_diff_density_max 0.654
_refine_diff_density_min -0.364
_refine_diff_density_rms 0.059
_refine_ls_extinction_method none
_refine_ls_goodness_of_fit_ref 0.896
_refine_ls_hydrogen_treatment mixed
_refine_ls_matrix_type full
_refine_ls_number_parameters 215
_refine_ls_number_reflns 3715
_refine_ls_number_restraints 0
_refine_ls_restrained_S_all 0.896
_refine_ls_R_factor_all 0.0385
_refine_ls_R_factor_gt 0.0278
_refine_ls_shift/su_max 0.000
_refine_ls_shift/su_mean 0.000
_refine_ls_structure_factor_coef Fsqd
_refine_ls_weighting_details 'w=1/[\s^2^(Fo^2^)+(0.0478P)^2^+0.9156P] where P=(Fo^2^+2Fc^2^)/3'
_refine_ls_weighting_scheme calc
_refine_ls_wR_factor_gt 0.0716
_refine_ls_wR_factor_ref 0.0787
_reflns_Friedel_coverage 0.000
_reflns_number_gt 3023
_reflns_number_total 3715
_reflns_threshold_expression 'I > 2\s(I)'
_cod_data_source_file ic5b02110_si_002.cif
_cod_data_source_block 1e
_cod_depositor_comments
;
The following automatic conversions were performed:

data item '_exptl_absorpt_correction_type' value 'Empirical' was
changed to 'empirical' in accordance with the
/home/saulius/struct/COD-crude-data/automatic-downloads/DataCite-retrospective/ACS/depositions/lib/dictionaries/cif_core.dic
dictionary named 'cif_core.dic' version 2.4.2 last updated on
2011-04-26.

Automatic conversion script
Id: cif_fix_values 6909 2019-04-08 15:41:33Z antanas 
;
_cod_original_sg_symbol_H-M 'P 21/c'
_cod_database_code 4346769
_shelx_space_group_comment
;
The symmetry employed for this shelxl refinement is uniquely defined
by the following loop, which should always be used as a source of
symmetry information in preference to the above space-group names.
They are only intended as comments.
;
_shelx_estimated_absorpt_t_min 0.810
_shelx_estimated_absorpt_t_max 0.861
_shelxl_version_number 2013-4

loop_
_space_group_symop_operation_xyz
'x, y, z'
'-x, y+1/2, -z+1/2'
'-x, -y, -z'
'x, -y-1/2, z-1/2'

loop_
_atom_site_label
_atom_site_type_symbol
_atom_site_fract_x
_atom_site_fract_y
_atom_site_fract_z
_atom_site_U_iso_or_equiv
_atom_site_adp_type
_atom_site_occupancy
_atom_site_site_symmetry_order
_atom_site_calc_flag
_atom_site_refinement_flags_posn
_atom_site_refinement_flags_adp
Pd1 Pd 0.70115(3) 0.05726(2) 0.33922(2) 0.04570(9) Uani 1 1 d . .
Cl2 Cl 0.72770(14) 0.03822(7) 0.21554(4) 0.0743(3) Uani 1 1 d . .
Cl1 Cl 0.27189(17) 0.46054(9) 0.51851(9) 0.1086(4) Uani 1 1 d . .
N3 N 0.6832(3) 0.06876(18) 0.44182(12) 0.0458(5) Uani 1 1 d . .
C12 C 0.3744(5) 0.1834(4) 0.2886(2) 0.0704(9) Uani 1 1 d . .
N2 N 0.7595(3) -0.0069(2) 0.48760(13) 0.0508(5) Uani 1 1 d . .
N4 N 0.5466(3) 0.20283(19) 0.33331(12) 0.0507(5) Uani 1 1 d . .
C6 C 0.5895(3) 0.1590(2) 0.46489(14) 0.0450(6) Uani 1 1 d . .
N1 N 0.8426(3) -0.07658(18) 0.37590(14) 0.0504(6) Uani 1 1 d . .
C13 C 0.2746(5) 0.0840(3) 0.3135(2) 0.0778(10) Uani 1 1 d . .
H13A H 0.1666 0.0766 0.2834 0.117 Uiso 1 1 calc R U
H13B H 0.2507 0.0952 0.3632 0.117 Uiso 1 1 calc R U
H13C H 0.3427 0.0165 0.3101 0.117 Uiso 1 1 calc R U
C5 C 0.8444(4) -0.0847(2) 0.45053(17) 0.0513(7) Uani 1 1 d . .
C7 C 0.5662(4) 0.1827(3) 0.53722(15) 0.0547(7) Uani 1 1 d . .
H7 H 0.6141 0.1354 0.5741 0.066 Uiso 1 1 calc R U
C15 C 0.8203(5) 0.3224(3) 0.3383(2) 0.0772(10) Uani 1 1 d . .
H15A H 0.8732 0.3841 0.3147 0.116 Uiso 1 1 calc R U
H15B H 0.8919 0.2563 0.3364 0.116 Uiso 1 1 calc R U
H15C H 0.8094 0.3418 0.3882 0.116 Uiso 1 1 calc R U
C14 C 0.6422(5) 0.2991(3) 0.3003(2) 0.0701(10) Uani 1 1 d . .
C8 C 0.4723(4) 0.2762(3) 0.55394(18) 0.0648(8) Uani 1 1 d . .
H8 H 0.4587 0.2934 0.6022 0.078 Uiso 1 1 calc R U
C11 C 0.5167(4) 0.2300(2) 0.40968(15) 0.0479(6) Uani 1 1 d . .
C9 C 0.3983(4) 0.3443(3) 0.4992(2) 0.0637(8) Uani 1 1 d . .
C10 C 0.4192(4) 0.3230(2) 0.42693(18) 0.0582(7) Uani 1 1 d . .
H10 H 0.3687 0.3702 0.3905 0.070 Uiso 1 1 calc R U
C4 C 0.9340(4) -0.1749(3) 0.4870(2) 0.0662(8) Uani 1 1 d . .
H4 H 0.9368 -0.1816 0.5373 0.079 Uiso 1 1 calc R U
C2 C 1.0139(4) -0.2431(3) 0.3736(3) 0.0797(11) Uani 1 1 d . .
H2 H 1.0701 -0.2962 0.3469 0.096 Uiso 1 1 calc R U
C3 C 1.0168(4) -0.2524(3) 0.4476(3) 0.0781(11) Uani 1 1 d . .
H3 H 1.0759 -0.3123 0.4714 0.094 Uiso 1 1 calc R U
C1 C 0.9269(4) -0.1540(3) 0.3396(2) 0.0653(8) Uani 1 1 d . .
H1 H 0.9262 -0.1470 0.2894 0.078 Uiso 1 1 calc R U
H14A H 0.645(4) 0.278(3) 0.2489(17) 0.057(8) Uiso 1 1 d . .
H14B H 0.575(5) 0.361(3) 0.3009(18) 0.075(11) Uiso 1 1 d . .
H12B H 0.412(4) 0.171(3) 0.242(2) 0.077(11) Uiso 1 1 d . .
H12A H 0.308(4) 0.252(3) 0.2904(17) 0.069(10) Uiso 1 1 d . .

loop_
_atom_site_aniso_label
_atom_site_aniso_U_11
_atom_site_aniso_U_22
_atom_site_aniso_U_33
_atom_site_aniso_U_23
_atom_site_aniso_U_13
_atom_site_aniso_U_12
Pd1 0.05283(14) 0.04251(13) 0.04292(14) -0.00172(8) 0.01053(9) -0.00193(9)
Cl2 0.1080(7) 0.0680(5) 0.0500(4) -0.0096(4) 0.0242(4) -0.0160(5)
Cl1 0.1080(8) 0.0617(6) 0.1663(12) -0.0301(6) 0.0673(8) -0.0038(5)
N3 0.0490(12) 0.0441(12) 0.0443(12) 0.0010(9) 0.0052(10) 0.0002(9)
C12 0.074(2) 0.081(2) 0.055(2) 0.0037(17) -0.0031(17) 0.016(2)
N2 0.0492(13) 0.0497(13) 0.0530(14) 0.0072(11) 0.0026(11) -0.0016(10)
N4 0.0607(14) 0.0462(12) 0.0460(13) 0.0074(10) 0.0096(11) 0.0057(10)
C6 0.0456(14) 0.0456(14) 0.0447(14) -0.0012(11) 0.0088(11) -0.0066(11)
N1 0.0465(12) 0.0433(12) 0.0620(15) -0.0038(10) 0.0083(11) -0.0017(9)
C13 0.063(2) 0.093(3) 0.075(2) -0.012(2) -0.0053(18) -0.0051(19)
C5 0.0409(14) 0.0438(14) 0.0689(19) 0.0071(13) 0.0030(13) -0.0039(11)
C7 0.0546(16) 0.0645(18) 0.0460(15) -0.0037(13) 0.0097(12) -0.0065(14)
C15 0.094(3) 0.058(2) 0.085(2) 0.0018(17) 0.036(2) -0.0137(18)
C14 0.100(3) 0.0499(18) 0.065(2) 0.0167(16) 0.030(2) 0.0090(18)
C8 0.0654(19) 0.073(2) 0.0589(19) -0.0204(16) 0.0217(15) -0.0154(17)
C11 0.0520(15) 0.0424(14) 0.0507(15) -0.0023(11) 0.0115(12) -0.0026(11)
C9 0.0602(18) 0.0476(16) 0.088(2) -0.0156(16) 0.0285(17) -0.0068(14)
C10 0.0590(17) 0.0462(15) 0.071(2) 0.0029(14) 0.0148(14) 0.0005(13)
C4 0.0496(16) 0.0583(18) 0.089(2) 0.0133(17) -0.0020(16) -0.0007(14)
C2 0.0562(19) 0.056(2) 0.128(4) -0.016(2) 0.014(2) 0.0081(16)
C3 0.0500(18) 0.0514(19) 0.132(4) 0.010(2) 0.001(2) 0.0060(15)
C1 0.0536(17) 0.0568(18) 0.087(2) -0.0157(16) 0.0167(16) -0.0016(14)

loop_
_atom_type_symbol
_atom_type_description
_atom_type_scat_dispersion_real
_atom_type_scat_dispersion_imag
_atom_type_scat_source
C C 0.0033 0.0016 'International Tables Vol C Tables 4.2.6.8 and 6.1.1.4'
H H 0.0000 0.0000 'International Tables Vol C Tables 4.2.6.8 and 6.1.1.4'
N N 0.0061 0.0033 'International Tables Vol C Tables 4.2.6.8 and 6.1.1.4'
Cl Cl 0.1484 0.1585 'International Tables Vol C Tables 4.2.6.8 and 6.1.1.4'
Pd Pd -0.9988 1.0072 'International Tables Vol C Tables 4.2.6.8 and 6.1.1.4'

loop_
_geom_angle_atom_site_label_1
_geom_angle_atom_site_label_2
_geom_angle_atom_site_label_3
_geom_angle
N3 Pd1 N1 79.02(10)
N3 Pd1 N4 84.24(9)
N1 Pd1 N4 163.26(9)
N3 Pd1 Cl2 178.24(7)
N1 Pd1 Cl2 99.22(8)
N4 Pd1 Cl2 97.52(7)
N2 N3 C6 122.6(2)
N2 N3 Pd1 120.77(17)
C6 N3 Pd1 116.66(17)
C13 C12 N4 113.6(3)
C13 C12 H12B 111(2)
N4 C12 H12B 101(2)
C13 C12 H12A 111(2)
N4 C12 H12A 107(2)
H12B C12 H12A 112(3)
N3 N2 C5 110.1(2)
C11 N4 C12 110.2(2)
C11 N4 C14 110.1(2)
C12 N4 C14 109.2(3)
C11 N4 Pd1 105.51(16)
C12 N4 Pd1 111.6(2)
C14 N4 Pd1 110.23(19)
N3 C6 C7 124.8(3)
N3 C6 C11 115.2(2)
C7 C6 C11 120.0(3)
C1 N1 C5 119.5(3)
C1 N1 Pd1 130.2(2)
C5 N1 Pd1 110.30(18)
C12 C13 H13A 109.5
C12 C13 H13B 109.5
H13A C13 H13B 109.5
C12 C13 H13C 109.5
H13A C13 H13C 109.5
H13B C13 H13C 109.5
N2 C5 N1 119.8(2)
N2 C5 C4 120.9(3)
N1 C5 C4 119.3(3)
C8 C7 C6 119.7(3)
C8 C7 H7 120.1
C6 C7 H7 120.1
C14 C15 H15A 109.5
C14 C15 H15B 109.5
H15A C15 H15B 109.5
C14 C15 H15C 109.5
H15A C15 H15C 109.5
H15B C15 H15C 109.5
C15 C14 N4 113.9(3)
C15 C14 H14A 113.5(18)
N4 C14 H14A 104.6(18)
C15 C14 H14B 110(2)
N4 C14 H14B 108(2)
H14A C14 H14B 106(3)
C7 C8 C9 119.9(3)
C7 C8 H8 120.1
C9 C8 H8 120.1
C10 C11 C6 119.9(3)
C10 C11 N4 121.7(3)
C6 C11 N4 118.3(2)
C8 C9 C10 121.7(3)
C8 C9 Cl1 120.9(3)
C10 C9 Cl1 117.4(3)
C9 C10 C11 118.8(3)
C9 C10 H10 120.6
C11 C10 H10 120.6
C3 C4 C5 119.2(3)
C3 C4 H4 120.4
C5 C4 H4 120.4
C3 C2 C1 118.7(3)
C3 C2 H2 120.6
C1 C2 H2 120.6
C4 C3 C2 120.9(3)
C4 C3 H3 119.6
C2 C3 H3 119.6
N1 C1 C2 122.5(4)
N1 C1 H1 118.8
C2 C1 H1 118.8

loop_
_geom_bond_atom_site_label_1
_geom_bond_atom_site_label_2
_geom_bond_distance
Pd1 N3 1.916(2)
Pd1 N1 2.003(2)
Pd1 N4 2.090(2)
Pd1 Cl2 2.3219(10)
Cl1 C9 1.741(3)
N3 N2 1.329(3)
N3 C6 1.378(3)
C12 C13 1.501(5)
C12 N4 1.510(4)
C12 H12B 0.94(4)
C12 H12A 0.96(3)
N2 C5 1.352(4)
N4 C11 1.485(3)
N4 C14 1.515(4)
C6 C7 1.392(4)
C6 C11 1.397(4)
N1 C1 1.338(4)
N1 C5 1.380(4)
C13 H13A 0.9600
C13 H13B 0.9600
C13 H13C 0.9600
C5 C4 1.406(4)
C7 C8 1.373(4)
C7 H7 0.9300
C15 C14 1.505(5)
C15 H15A 0.9600
C15 H15B 0.9600
C15 H15C 0.9600
C14 H14A 0.98(3)
C14 H14B 0.90(4)
C8 C9 1.374(5)
C8 H8 0.9300
C11 C10 1.386(4)
C9 C10 1.381(4)
C10 H10 0.9300
C4 C3 1.365(5)
C4 H4 0.9300
C2 C3 1.369(6)
C2 C1 1.369(5)
C2 H2 0.9300
C3 H3 0.9300
C1 H1 0.9300
